data_4120596
loop_
_publ_author_name
'Klepser, Benjamin M.'
'Bartlett, Bart M.'

_publ_section_title
;
 Anchoring a Molecular Iron Catalyst to Solar-Responsive WO3 Improves the
 Rate and Selectivity of Photoelectrochemical Water Oxidation.
;
_journal_issue 5
_journal_name_full 'Journal of the American Chemical Society'
_journal_page_first 1694
_journal_page_last 1697
_journal_paper_doi 10.1021/ja4086808
_journal_volume 136
_journal_year 2014
_chemical_formula_moiety 'C28 H46 Cl2 Fe N4 O6 P2'
_chemical_formula_sum 'C28 H46 Cl2 Fe N4 O6 P2'
_chemical_formula_weight 723.38
_chemical_name_systematic
; 
 ? 
;
_space_group_IT_number 14
_symmetry_cell_setting monoclinic
_symmetry_space_group_name_Hall '-P 2yn'
_symmetry_space_group_name_H-M 'P 1 21/n 1'
_atom_sites_solution_hydrogens geom
_atom_sites_solution_primary direct
_atom_sites_solution_secondary difmap
_audit_creation_method SHELXL-97
_cell_angle_alpha 90.00
_cell_angle_beta 98.6150(10)
_cell_angle_gamma 90.00
_cell_formula_units_Z 4
_cell_length_a 15.8638(8)
_cell_length_b 11.7729(6)
_cell_length_c 18.0265(9)
_cell_measurement_reflns_used 9260
_cell_measurement_temperature 85(2)
_cell_measurement_theta_max 28.28
_cell_measurement_theta_min 2.35
_cell_volume 3328.7(3)
_computing_cell_refinement 'Bruker SAINT'
_computing_data_collection 'Bruker SMART-APEX'
_computing_data_reduction 'Bruker SAINT'
_computing_molecular_graphics 'Bruker SHELXTL'
_computing_publication_material 'Bruker SHELXTL'
_computing_structure_refinement 'SHELXL-97 (Sheldrick, 2008)'
_computing_structure_solution 'SHELXS-97 (Sheldrick, 2008)'
_diffrn_ambient_temperature 85(2)
_diffrn_measured_fraction_theta_full 0.998
_diffrn_measured_fraction_theta_max 0.998
_diffrn_measurement_device_type 'Bruker APEX-I CCD'
_diffrn_measurement_method '\f and \w scans'
_diffrn_radiation_monochromator graphite
_diffrn_radiation_source 'fine-focus sealed tube'
_diffrn_radiation_type MoK\a
_diffrn_radiation_wavelength 0.71073
_diffrn_reflns_av_R_equivalents 0.0673
_diffrn_reflns_av_sigmaI/netI 0.0596
_diffrn_reflns_limit_h_max 21
_diffrn_reflns_limit_h_min -21
_diffrn_reflns_limit_k_max 15
_diffrn_reflns_limit_k_min -15
_diffrn_reflns_limit_l_max 24
_diffrn_reflns_limit_l_min -24
_diffrn_reflns_number 37625
_diffrn_reflns_theta_full 28.33
_diffrn_reflns_theta_max 28.33
_diffrn_reflns_theta_min 1.60
_exptl_absorpt_coefficient_mu 0.756
_exptl_absorpt_correction_T_max 0.9420
_exptl_absorpt_correction_T_min 0.8886
_exptl_absorpt_correction_type multi-scan
_exptl_absorpt_process_details
;
  Blessing, R. Acta Cryst. (1995) A51 33-38.
  Sheldrick, G.  SADABS (Version 2008/1) Bruker AXS area
  detector absorption and other corrections, University of 
  Gottingen, Germany 2008.
;
_exptl_crystal_colour brown
_exptl_crystal_density_diffrn 1.443
_exptl_crystal_density_method 'not measured'
_exptl_crystal_description plate
_exptl_crystal_F_000 1520
_exptl_crystal_size_max 0.16
_exptl_crystal_size_mid 0.09
_exptl_crystal_size_min 0.08
_refine_diff_density_max 0.644
_refine_diff_density_min -0.283
_refine_diff_density_rms 0.084
_refine_ls_extinction_method none
_refine_ls_goodness_of_fit_ref 1.002
_refine_ls_hydrogen_treatment constr
_refine_ls_matrix_type full
_refine_ls_number_parameters 469
_refine_ls_number_reflns 8299
_refine_ls_number_restraints 101
_refine_ls_restrained_S_all 0.998
_refine_ls_R_factor_all 0.0785
_refine_ls_R_factor_gt 0.0441
_refine_ls_shift/su_max 0.001
_refine_ls_shift/su_mean 0.000
_refine_ls_structure_factor_coef Fsqd
_refine_ls_weighting_details 'calc w=1/[\s^2^(Fo^2^)+(0.0482P)^2^+1.3781P] where P=(Fo^2^+2Fc^2^)/3'
_refine_ls_weighting_scheme calc
_refine_ls_wR_factor_gt 0.0935
_refine_ls_wR_factor_ref 0.1075
_reflns_number_gt 5757
_reflns_number_total 8299
_reflns_threshold_expression >2sigma(I)
_cod_data_source_file ja4086808_si_002.cif
_cod_data_source_block bmk519
_cod_depositor_comments
;
The following automatic conversions were performed:

'_symmetry_cell_setting' value 'Monoclinic' changed to 'monoclinic'
according to
/usr/data/users/saulius/automatic-downloads/current/ACS/lib/dictionaries/cif_core.dic
dictionary named 'cif_core.dic' version 2.4.2 from 2011-04-26.

Automatic conversion script
Id: cif_fix_values 2281 2013-09-26 08:29:07Z andrius 
;
_cod_original_sg_symbol_H-M P2(1)/n
_cod_database_code 4120596

loop_
_symmetry_equiv_pos_as_xyz
'x, y, z'
'-x+1/2, y+1/2, -z+1/2'
'-x, -y, -z'
'x-1/2, -y-1/2, z-1/2'

loop_
_atom_site_label
_atom_site_type_symbol
_atom_site_fract_x
_atom_site_fract_y
_atom_site_fract_z
_atom_site_U_iso_or_equiv
_atom_site_adp_type
_atom_site_occupancy
_atom_site_symmetry_multiplicity
_atom_site_calc_flag
_atom_site_refinement_flags
_atom_site_disorder_assembly
_atom_site_disorder_group
Fe1 Fe 0.313550(17) 0.92886(2) 0.129774(16) 0.01798(7) Uani 1 1 d . . .
Cl1 Cl 0.39270(3) 1.10724(4) 0.12804(3) 0.02415(11) Uani 1 1 d . . .
Cl2 Cl 0.17383(3) 1.00009(4) 0.13710(3) 0.02281(11) Uani 1 1 d . . .
P2 P 0.39631(3) 0.83896(5) 0.50308(3) 0.02303(13) Uani 1 1 d . . .
N1 N 0.30011(10) 0.92016(14) 0.00746(9) 0.0216(4) Uani 1 1 d . A .
N2 N 0.42760(10) 0.82305(14) 0.10580(9) 0.0199(4) Uani 1 1 d . . .
N3 N 0.27012(10) 0.74833(13) 0.15025(9) 0.0174(4) Uani 1 1 d . . .
N4 N 0.34475(10) 0.90485(13) 0.25015(9) 0.0179(4) Uani 1 1 d . . .
P1 P 0.28988(7) 0.90335(9) -0.25019(6) 0.0240(3) Uani 0.6996(15) 1 d PDU A 1
O1 O 0.34179(12) 0.79372(17) -0.26305(12) 0.0280(5) Uani 0.6996(15) 1 d PDU A 1
O2 O 0.34511(13) 1.00061(17) -0.27602(12) 0.0269(5) Uani 0.6996(15) 1 d PDU A 1
O3 O 0.19953(15) 0.8989(2) -0.28479(14) 0.0336(7) Uani 0.6996(15) 1 d PDU A 1
P1A P 0.3066(2) 0.9205(3) -0.24238(18) 0.0409(9) Uani 0.3004(15) 1 d PDU A 2
O1A O 0.3951(3) 0.8746(4) -0.2574(3) 0.0348(13) Uani 0.3004(15) 1 d PDU A 2
O2A O 0.3153(4) 1.0518(4) -0.2556(3) 0.0349(14) Uani 0.3004(15) 1 d PDU A 2
O3A O 0.2308(3) 0.8651(5) -0.2837(3) 0.0345(16) Uani 0.3004(15) 1 d PDU A 2
O4 O 0.47926(9) 0.76521(13) 0.51749(8) 0.0266(4) Uani 1 1 d . . .
O5 O 0.32482(9) 0.75585(12) 0.52242(8) 0.0240(3) Uani 1 1 d . . .
O6 O 0.40639(10) 0.94490(13) 0.54544(8) 0.0307(4) Uani 1 1 d . . .
C1 C 0.22963(13) 0.94452(17) -0.04046(12) 0.0242(5) Uani 1 1 d . . .
H1A H 0.1794 0.9644 -0.0207 0.029 Uiso 1 1 calc R . .
C2 C 0.22664(14) 0.94201(18) -0.11759(12) 0.0258(5) Uani 1 1 d . A .
H2A H 0.1751 0.9586 -0.1498 0.031 Uiso 1 1 calc R . .
C3 C 0.30016(14) 0.91493(18) -0.14721(12) 0.0265(5) Uani 1 1 d . . .
C4 C 0.37367(13) 0.89073(17) -0.09768(12) 0.0236(5) Uani 1 1 d . A .
H4A H 0.4250 0.8725 -0.1163 0.028 Uiso 1 1 calc R . .
C5 C 0.37207(12) 0.89327(17) -0.02076(11) 0.0212(4) Uani 1 1 d . . .
C6 C 0.44956(13) 0.87152(18) 0.03542(11) 0.0234(5) Uani 1 1 d . A .
H6B H 0.4876 0.8183 0.0138 0.028 Uiso 1 1 calc R . .
H6C H 0.4809 0.9437 0.0467 0.028 Uiso 1 1 calc R . .
C7 C 0.40043(12) 0.70092(16) 0.09531(12) 0.0207(4) Uani 1 1 d . . .
H7A H 0.3648 0.6948 0.0448 0.025 Uiso 1 1 calc R . .
C8 C 0.47548(13) 0.61786(18) 0.09638(13) 0.0287(5) Uani 1 1 d . . .
H8A H 0.5074 0.6370 0.0549 0.034 Uiso 1 1 calc R . .
H8B H 0.5148 0.6268 0.1441 0.034 Uiso 1 1 calc R . .
C9 C 0.44604(14) 0.49446(19) 0.08833(13) 0.0311(5) Uani 1 1 d . . .
H9A H 0.4109 0.4833 0.0387 0.037 Uiso 1 1 calc R . .
H9B H 0.4963 0.4438 0.0915 0.037 Uiso 1 1 calc R . .
C10 C 0.39412(14) 0.46414(18) 0.15003(13) 0.0284(5) Uani 1 1 d . . .
H10A H 0.4299 0.4721 0.1997 0.034 Uiso 1 1 calc R . .
H10B H 0.3747 0.3843 0.1442 0.034 Uiso 1 1 calc R . .
C11 C 0.31733(13) 0.54291(17) 0.14523(12) 0.0227(5) Uani 1 1 d . . .
H11A H 0.2835 0.5228 0.1853 0.027 Uiso 1 1 calc R . .
H11B H 0.2806 0.5318 0.0963 0.027 Uiso 1 1 calc R . .
C12 C 0.34370(12) 0.66781(16) 0.15349(11) 0.0187(4) Uani 1 1 d . . .
H12A H 0.3788 0.6765 0.2041 0.022 Uiso 1 1 calc R . .
C13 C 0.24121(12) 0.75357(16) 0.22468(11) 0.0185(4) Uani 1 1 d . . .
H13A H 0.2361 0.6756 0.2441 0.022 Uiso 1 1 calc R . .
H13B H 0.1843 0.7897 0.2195 0.022 Uiso 1 1 calc R . .
C14 C 0.30296(12) 0.82037(16) 0.27939(11) 0.0178(4) Uani 1 1 d . . .
C15 C 0.31530(11) 0.79768(16) 0.35554(11) 0.0173(4) Uani 1 1 d . . .
H15A H 0.2848 0.7379 0.3749 0.021 Uiso 1 1 calc R . .
C16 C 0.37272(12) 0.86313(17) 0.40354(11) 0.0196(4) Uani 1 1 d . . .
C17 C 0.41625(12) 0.95002(17) 0.37279(11) 0.0201(5) Uani 1 1 d . . .
H17A H 0.4563 0.9958 0.4040 0.024 Uiso 1 1 calc R . .
C18 C 0.40038(12) 0.96832(17) 0.29680(11) 0.0202(4) Uani 1 1 d . . .
H18A H 0.4297 1.0281 0.2762 0.024 Uiso 1 1 calc R . .
C19 C 0.50068(12) 0.83910(18) 0.16664(12) 0.0240(5) Uani 1 1 d . . .
H19A H 0.5525 0.8084 0.1507 0.036 Uiso 1 1 calc R . .
H19B H 0.4894 0.7992 0.2118 0.036 Uiso 1 1 calc R . .
H19C H 0.5084 0.9203 0.1776 0.036 Uiso 1 1 calc R . .
C20 C 0.19740(12) 0.71755(17) 0.09209(11) 0.0202(4) Uani 1 1 d . . .
H20A H 0.1716 0.6467 0.1064 0.030 Uiso 1 1 calc R . .
H20B H 0.2177 0.7072 0.0438 0.030 Uiso 1 1 calc R . .
H20C H 0.1548 0.7784 0.0877 0.030 Uiso 1 1 calc R . .
C21 C 0.42857(19) 0.7885(3) -0.2820(2) 0.0269(8) Uani 0.6996(15) 1 d PDU A 1
H21A H 0.4708 0.8095 -0.2379 0.032 Uiso 0.6996(15) 1 calc PR A 1
H21B H 0.4345 0.8415 -0.3235 0.032 Uiso 0.6996(15) 1 calc PR A 1
C22 C 0.4428(2) 0.6674(3) -0.30540(19) 0.0324(8) Uani 0.6996(15) 1 d PDU A 1
H22A H 0.4371 0.6159 -0.2637 0.049 Uiso 0.6996(15) 1 calc PR A 1
H22B H 0.5002 0.6602 -0.3189 0.049 Uiso 0.6996(15) 1 calc PR A 1
H22C H 0.4004 0.6476 -0.3488 0.049 Uiso 0.6996(15) 1 calc PR A 1
C23 C 0.3072(2) 1.1118(3) -0.29657(19) 0.0319(8) Uani 0.6996(15) 1 d PDU A 1
H23A H 0.3517 1.1712 -0.2872 0.038 Uiso 0.6996(15) 1 calc PR A 1
H23B H 0.2630 1.1287 -0.2648 0.038 Uiso 0.6996(15) 1 calc PR A 1
C24 C 0.2680(3) 1.1145(4) -0.3775(2) 0.0369(10) Uani 0.6996(15) 1 d PDU A 1
H24A H 0.3106 1.0918 -0.4088 0.055 Uiso 0.6996(15) 1 calc PR A 1
H24B H 0.2481 1.1916 -0.3911 0.055 Uiso 0.6996(15) 1 calc PR A 1
H24C H 0.2197 1.0618 -0.3856 0.055 Uiso 0.6996(15) 1 calc PR A 1
C21A C 0.4050(5) 0.7542(5) -0.2756(6) 0.042(2) Uani 0.3004(15) 1 d PDU A 2
H21C H 0.3622 0.7331 -0.3192 0.051 Uiso 0.3004(15) 1 calc PR A 2
H21D H 0.3952 0.7066 -0.2325 0.051 Uiso 0.3004(15) 1 calc PR A 2
C22A C 0.4930(5) 0.7332(7) -0.2935(5) 0.038(2) Uani 0.3004(15) 1 d PDU A 2
H22D H 0.5016 0.7780 -0.3376 0.057 Uiso 0.3004(15) 1 calc PR A 2
H22E H 0.4996 0.6523 -0.3042 0.057 Uiso 0.3004(15) 1 calc PR A 2
H22F H 0.5352 0.7554 -0.2506 0.057 Uiso 0.3004(15) 1 calc PR A 2
C23A C 0.3211(6) 1.1021(8) -0.3296(4) 0.051(2) Uani 0.3004(15) 1 d PDU A 2
H23C H 0.3583 1.0547 -0.3565 0.061 Uiso 0.3004(15) 1 calc PR A 2
H23D H 0.3463 1.1790 -0.3231 0.061 Uiso 0.3004(15) 1 calc PR A 2
C24A C 0.2330(8) 1.1092(12) -0.3749(6) 0.068(3) Uani 0.3004(15) 1 d PDU A 2
H24D H 0.2115 1.0324 -0.3872 0.103 Uiso 0.3004(15) 1 calc PR A 2
H24E H 0.2358 1.1514 -0.4213 0.103 Uiso 0.3004(15) 1 calc PR A 2
H24F H 0.1946 1.1484 -0.3456 0.103 Uiso 0.3004(15) 1 calc PR A 2
C25 C 0.48569(14) 0.65234(19) 0.48586(13) 0.0301(5) Uani 1 1 d . . .
H25A H 0.4283 0.6175 0.4759 0.036 Uiso 1 1 calc R . .
H25B H 0.5220 0.6039 0.5225 0.036 Uiso 1 1 calc R . .
C26 C 0.52343(15) 0.6576(2) 0.41368(14) 0.0389(6) Uani 1 1 d . . .
H26A H 0.4839 0.6972 0.3753 0.058 Uiso 1 1 calc R . .
H26B H 0.5331 0.5803 0.3966 0.058 Uiso 1 1 calc R . .
H26C H 0.5777 0.6987 0.4224 0.058 Uiso 1 1 calc R . .
C27 C 0.24182(13) 0.8048(2) 0.52894(13) 0.0303(5) Uani 1 1 d . . .
H27A H 0.2120 0.8261 0.4786 0.036 Uiso 1 1 calc R . .
H27B H 0.2493 0.8742 0.5603 0.036 Uiso 1 1 calc R . .
C28 C 0.19039(14) 0.71989(19) 0.56380(13) 0.0317(6) Uani 1 1 d . . .
H28A H 0.1813 0.6527 0.5315 0.048 Uiso 1 1 calc R . .
H28B H 0.1352 0.7532 0.5698 0.048 Uiso 1 1 calc R . .
H28C H 0.2208 0.6979 0.6131 0.048 Uiso 1 1 calc R . .

loop_
_atom_site_aniso_label
_atom_site_aniso_U_11
_atom_site_aniso_U_22
_atom_site_aniso_U_33
_atom_site_aniso_U_23
_atom_site_aniso_U_13
_atom_site_aniso_U_12
Fe1 0.02034(13) 0.01574(13) 0.01872(14) -0.00010(11) 0.00577(11) -0.00170(11)
Cl1 0.0282(2) 0.0190(2) 0.0261(3) 0.0007(2) 0.0070(2) -0.0051(2)
Cl2 0.0233(2) 0.0199(2) 0.0258(3) 0.0000(2) 0.00548(19) 0.00106(19)
P2 0.0231(3) 0.0278(3) 0.0185(3) -0.0001(2) 0.0041(2) -0.0025(2)
N1 0.0245(8) 0.0191(8) 0.0224(9) -0.0005(7) 0.0073(7) -0.0041(7)
N2 0.0213(8) 0.0199(8) 0.0195(8) -0.0014(7) 0.0061(7) -0.0047(7)
N3 0.0179(7) 0.0165(8) 0.0185(8) -0.0010(7) 0.0055(6) -0.0002(6)
N4 0.0182(7) 0.0157(8) 0.0206(8) -0.0019(7) 0.0058(7) -0.0003(6)
P1 0.0300(5) 0.0280(5) 0.0147(4) 0.0019(4) 0.0056(4) 0.0013(4)
O1 0.0305(11) 0.0261(11) 0.0303(12) -0.0019(9) 0.0141(9) -0.0048(9)
O2 0.0378(12) 0.0227(11) 0.0223(11) 0.0040(9) 0.0117(9) -0.0023(9)
O3 0.0314(13) 0.0447(15) 0.0237(12) -0.0011(11) 0.0007(10) -0.0002(12)
P1A 0.0452(16) 0.0517(18) 0.0253(14) -0.0080(12) 0.0029(12) 0.0040(14)
O1A 0.035(3) 0.044(3) 0.027(3) -0.007(2) 0.009(2) 0.003(2)
O2A 0.049(3) 0.037(3) 0.018(2) 0.003(2) 0.003(2) -0.005(3)
O3A 0.029(3) 0.045(4) 0.026(3) -0.008(3) -0.005(3) -0.003(3)
O4 0.0244(7) 0.0311(8) 0.0238(8) 0.0010(6) 0.0014(6) -0.0004(6)
O5 0.0231(7) 0.0268(8) 0.0229(7) 0.0022(6) 0.0062(6) 0.0005(6)
O6 0.0347(8) 0.0349(9) 0.0230(8) -0.0063(7) 0.0065(6) -0.0068(7)
C1 0.0232(10) 0.0259(11) 0.0239(11) 0.0013(9) 0.0054(8) -0.0027(9)
C2 0.0305(11) 0.0229(11) 0.0242(11) 0.0027(9) 0.0047(9) -0.0006(9)
C3 0.0378(11) 0.0203(10) 0.0230(11) 0.0010(9) 0.0102(9) -0.0039(9)
C4 0.0270(10) 0.0196(10) 0.0266(11) -0.0008(9) 0.0122(9) -0.0023(8)
C5 0.0229(9) 0.0183(10) 0.0240(10) -0.0024(8) 0.0090(8) -0.0056(8)
C6 0.0251(10) 0.0233(11) 0.0236(10) -0.0025(9) 0.0094(8) -0.0056(8)
C7 0.0222(9) 0.0173(10) 0.0238(10) -0.0021(8) 0.0074(8) -0.0020(8)
C8 0.0276(10) 0.0237(11) 0.0380(13) -0.0045(10) 0.0151(9) -0.0003(9)
C9 0.0295(11) 0.0246(11) 0.0415(13) -0.0073(10) 0.0126(10) 0.0023(9)
C10 0.0324(11) 0.0165(10) 0.0370(13) -0.0012(9) 0.0075(10) 0.0005(9)
C11 0.0278(10) 0.0169(10) 0.0249(11) -0.0012(8) 0.0086(9) -0.0024(8)
C12 0.0212(9) 0.0163(9) 0.0200(10) -0.0011(8) 0.0072(8) -0.0011(8)
C13 0.0207(9) 0.0159(9) 0.0200(10) -0.0016(8) 0.0065(8) -0.0023(8)
C14 0.0179(9) 0.0157(9) 0.0206(10) -0.0015(8) 0.0060(8) 0.0010(7)
C15 0.0166(9) 0.0149(9) 0.0216(10) -0.0004(8) 0.0066(8) 0.0009(7)
C16 0.0194(9) 0.0209(10) 0.0193(10) -0.0022(8) 0.0059(8) 0.0039(8)
C17 0.0195(9) 0.0209(10) 0.0199(10) -0.0039(8) 0.0034(8) -0.0005(8)
C18 0.0192(9) 0.0181(9) 0.0244(10) -0.0014(8) 0.0072(8) -0.0010(8)
C19 0.0217(9) 0.0256(11) 0.0253(11) -0.0022(9) 0.0059(8) -0.0020(9)
C20 0.0224(9) 0.0183(10) 0.0200(10) -0.0012(8) 0.0031(8) -0.0027(8)
C21 0.0243(15) 0.0290(17) 0.0283(17) -0.0024(14) 0.0065(13) -0.0085(14)
C22 0.0294(16) 0.0328(18) 0.0345(19) 0.0035(15) 0.0035(14) 0.0029(14)
C23 0.0480(19) 0.0226(16) 0.0256(17) -0.0044(15) 0.0068(15) 0.0065(15)
C24 0.055(2) 0.0246(18) 0.0307(19) -0.0019(15) 0.0031(17) 0.0080(18)
C21A 0.036(4) 0.037(4) 0.054(6) -0.007(4) 0.005(4) -0.016(4)
C22A 0.044(4) 0.036(4) 0.033(4) -0.003(4) 0.004(4) 0.007(4)
C23A 0.090(5) 0.040(5) 0.026(4) 0.009(4) 0.020(4) 0.017(5)
C24A 0.117(7) 0.054(7) 0.030(5) 0.013(5) -0.006(5) 0.028(7)
C25 0.0250(11) 0.0290(12) 0.0351(13) -0.0004(10) 0.0008(10) 0.0011(9)
C26 0.0320(12) 0.0472(15) 0.0377(14) 0.0007(12) 0.0058(11) 0.0143(11)
C27 0.0286(11) 0.0294(12) 0.0348(12) -0.0007(10) 0.0114(10) 0.0046(9)
C28 0.0311(11) 0.0286(12) 0.0384(13) -0.0028(10) 0.0150(10) -0.0015(10)

loop_
_atom_type_symbol
_atom_type_description
_atom_type_scat_dispersion_real
_atom_type_scat_dispersion_imag
_atom_type_scat_source
C C 0.0033 0.0016 'International Tables Vol C Tables 4.2.6.8 and 6.1.1.4'
H H 0.0000 0.0000 'International Tables Vol C Tables 4.2.6.8 and 6.1.1.4'
N N 0.0061 0.0033 'International Tables Vol C Tables 4.2.6.8 and 6.1.1.4'
O O 0.0106 0.0060 'International Tables Vol C Tables 4.2.6.8 and 6.1.1.4'
P P 0.1023 0.0942 'International Tables Vol C Tables 4.2.6.8 and 6.1.1.4'
Cl Cl 0.1484 0.1585 'International Tables Vol C Tables 4.2.6.8 and 6.1.1.4'
Fe Fe 0.3463 0.8444 'International Tables Vol C Tables 4.2.6.8 and 6.1.1.4'

loop_
_geom_angle_atom_site_label_1
_geom_angle_atom_site_label_2
_geom_angle_atom_site_label_3
_geom_angle
N4 Fe1 N1 167.31(6)
N4 Fe1 N3 75.29(6)
N1 Fe1 N3 97.66(6)
N4 Fe1 N2 92.84(6)
N1 Fe1 N2 75.20(6)
N3 Fe1 N2 77.88(6)
N4 Fe1 Cl2 93.72(4)
N1 Fe1 Cl2 96.95(5)
N3 Fe1 Cl2 90.74(4)
N2 Fe1 Cl2 164.97(4)
N4 Fe1 Cl1 94.81(4)
N1 Fe1 Cl1 90.00(5)
N3 Fe1 Cl1 165.62(4)
N2 Fe1 Cl1 92.46(4)
Cl2 Fe1 Cl1 100.44(2)
O6 P2 O4 111.34(9)
O6 P2 O5 116.18(9)
O4 P2 O5 103.52(8)
O6 P2 C16 112.14(9)
O4 P2 C16 107.29(8)
O5 P2 C16 105.64(9)
C1 N1 C5 118.51(18)
C1 N1 Fe1 125.96(14)
C5 N1 Fe1 115.43(13)
C6 N2 C19 109.06(15)
C6 N2 C7 111.14(15)
C19 N2 C7 113.07(15)
C6 N2 Fe1 104.25(12)
C19 N2 Fe1 110.06(12)
C7 N2 Fe1 108.90(11)
C13 N3 C20 109.67(15)
C13 N3 C12 109.63(15)
C20 N3 C12 113.08(15)
C13 N3 Fe1 104.45(11)
C20 N3 Fe1 109.58(11)
C12 N3 Fe1 110.08(11)
C14 N4 C18 118.65(17)
C14 N4 Fe1 115.84(12)
C18 N4 Fe1 125.50(13)
O3 P1 O2 117.04(14)
O3 P1 O1 114.01(14)
O2 P1 O1 103.30(12)
O3 P1 C3 111.21(13)
O2 P1 C3 106.15(12)
O1 P1 C3 103.93(11)
C21 O1 P1 126.94(19)
C23 O2 P1 120.4(2)
O3A P1A O1A 116.5(3)
O3A P1A O2A 116.3(3)
O1A P1A O2A 102.2(3)
O3A P1A C3 108.7(3)
O1A P1A C3 110.2(3)
O2A P1A C3 101.9(3)
C21A O1A P1A 120.0(4)
C23A O2A P1A 123.4(5)
C25 O4 P2 123.22(13)
C27 O5 P2 117.44(13)
N1 C1 C2 122.93(19)
C1 C2 C3 119.1(2)
C4 C3 C2 118.2(2)
C4 C3 P1A 118.41(19)
C2 C3 P1A 123.2(2)
C4 C3 P1 124.85(17)
C2 C3 P1 116.80(17)
P1A C3 P1 10.52(12)
C3 C4 C5 119.85(19)
N1 C5 C4 121.44(18)
N1 C5 C6 116.09(17)
C4 C5 C6 122.43(18)
N2 C6 C5 111.84(16)
N2 C7 C12 110.12(16)
N2 C7 C8 113.52(16)
C12 C7 C8 111.27(17)
C9 C8 C7 112.25(17)
C10 C9 C8 110.19(18)
C9 C10 C11 109.35(18)
C10 C11 C12 112.02(17)
N3 C12 C11 113.84(15)
N3 C12 C7 110.29(15)
C11 C12 C7 111.00(16)
N3 C13 C14 110.85(15)
N4 C14 C15 121.78(17)
N4 C14 C13 116.12(17)
C15 C14 C13 122.10(17)
C14 C15 C16 119.50(18)
C15 C16 C17 118.42(18)
C15 C16 P2 123.47(15)
C17 C16 P2 118.09(15)
C18 C17 C16 118.96(18)
N4 C18 C17 122.70(18)
O1 C21 C22 106.8(2)
O2 C23 C24 111.1(3)
O1A C21A C22A 110.0(6)
O2A C23A C24A 109.5(8)
O4 C25 C26 111.07(19)
O5 C27 C28 109.10(18)

loop_
_geom_bond_atom_site_label_1
_geom_bond_atom_site_label_2
_geom_bond_distance
Fe1 N4 2.1706(16)
Fe1 N1 2.1856(17)
Fe1 N3 2.2814(16)
Fe1 N2 2.2905(16)
Fe1 Cl2 2.3919(6)
Fe1 Cl1 2.4494(6)
P2 O6 1.4587(16)
P2 O4 1.5653(15)
P2 O5 1.5759(15)
P2 C16 1.800(2)
N1 C1 1.338(3)
N1 C5 1.355(3)
N2 C6 1.480(3)
N2 C19 1.484(2)
N2 C7 1.505(2)
N3 C13 1.483(2)
N3 C20 1.483(2)
N3 C12 1.498(2)
N4 C14 1.346(2)
N4 C18 1.350(2)
P1 O3 1.476(2)
P1 O2 1.555(2)
P1 O1 1.567(2)
P1 C3 1.844(2)
O1 C21 1.468(3)
O2 C23 1.465(4)
P1A O3A 1.469(5)
P1A O1A 1.565(5)
P1A O2A 1.574(5)
P1A C3 1.735(4)
O1A C21A 1.468(6)
O2A C23A 1.475(6)
O4 C25 1.456(3)
O5 C27 1.458(2)
C1 C2 1.384(3)
C2 C3 1.391(3)
C3 C4 1.388(3)
C4 C5 1.391(3)
C5 C6 1.493(3)
C7 C12 1.531(3)
C7 C8 1.539(3)
C8 C9 1.526(3)
C9 C10 1.522(3)
C10 C11 1.523(3)
C11 C12 1.530(3)
C13 C14 1.504(3)
C14 C15 1.383(3)
C15 C16 1.391(3)
C16 C17 1.395(3)
C17 C18 1.372(3)
C21 C22 1.513(4)
C23 C24 1.498(5)
C21A C22A 1.500(10)
C23A C24A 1.511(11)
C25 C26 1.513(3)
C27 C28 1.488(3)
